data_7209862
loop_
_publ_author_name
'Zhao, Lang'
'Wu, Jianfeng'
'Ke, Hongshan'
'Tang, Jinkui'

_publ_section_title
;
 Three dinuclear lanthanide(iii) compounds of a polydentate Schiff base
 ligand: Slow magnetic relaxation behaviour of the DyIII derivative
;
_journal_issue 26
_journal_name_full CrystEngComm
_journal_page_first 5301
_journal_paper_doi 10.1039/c3ce40153g
_journal_volume 15
_journal_year 2013
_chemical_formula_sum 'C60 H66 N8 O12 Tb2'
_chemical_formula_weight 1409.07
_chemical_name_systematic
;
?
;
_space_group_IT_number 2
_symmetry_cell_setting triclinic
_symmetry_space_group_name_Hall '-P 1'
_symmetry_space_group_name_H-M 'P -1'
_atom_sites_solution_hydrogens geom
_atom_sites_solution_primary direct
_atom_sites_solution_secondary difmap
_audit_creation_method SHELXL-97
_cell_angle_alpha 105.5600(10)
_cell_angle_beta 102.8740(10)
_cell_angle_gamma 101.8150(10)
_cell_formula_units_Z 1
_cell_length_a 10.5341(4)
_cell_length_b 11.3689(5)
_cell_length_c 12.8170(6)
_cell_measurement_temperature 191(2)
_cell_volume 1383.19(10)
_computing_structure_refinement 'SHELXL-97 (Sheldrick, 1997)'
_computing_structure_solution 'SHELXS-97 (Sheldrick, 1990)'
_diffrn_ambient_temperature 191(2)
_diffrn_measured_fraction_theta_full 0.985
_diffrn_measured_fraction_theta_max 0.985
_diffrn_radiation_monochromator graphite
_diffrn_radiation_source 'fine-focus sealed tube'
_diffrn_radiation_type MoK\a
_diffrn_radiation_wavelength 0.71073
_diffrn_reflns_av_R_equivalents 0.0206
_diffrn_reflns_av_sigmaI/netI 0.0454
_diffrn_reflns_limit_h_max 10
_diffrn_reflns_limit_h_min -13
_diffrn_reflns_limit_k_max 14
_diffrn_reflns_limit_k_min -7
_diffrn_reflns_limit_l_max 15
_diffrn_reflns_limit_l_min -15
_diffrn_reflns_number 7686
_diffrn_reflns_theta_full 26.08
_diffrn_reflns_theta_max 26.08
_diffrn_reflns_theta_min 1.73
_exptl_absorpt_coefficient_mu 2.608
_exptl_absorpt_correction_T_max 0.6957
_exptl_absorpt_correction_T_min 0.6104
_exptl_absorpt_correction_type multi-scan
_exptl_crystal_density_diffrn 1.692
_exptl_crystal_density_method 'not measured'
_exptl_crystal_F_000 708
_exptl_crystal_size_max 0.21
_exptl_crystal_size_mid 0.19
_exptl_crystal_size_min 0.15
_refine_diff_density_max 0.702
_refine_diff_density_min -0.713
_refine_diff_density_rms 0.111
_refine_ls_extinction_method none
_refine_ls_goodness_of_fit_ref 1.054
_refine_ls_hydrogen_treatment mixed
_refine_ls_matrix_type full
_refine_ls_number_parameters 502
_refine_ls_number_reflns 5385
_refine_ls_number_restraints 0
_refine_ls_restrained_S_all 1.054
_refine_ls_R_factor_all 0.0359
_refine_ls_R_factor_gt 0.0300
_refine_ls_shift/su_max 0.001
_refine_ls_shift/su_mean 0.000
_refine_ls_structure_factor_coef Fsqd
_refine_ls_weighting_details 'calc w=1/[\s^2^(Fo^2^)+(0.0348P)^2^+0.0000P] where P=(Fo^2^+2Fc^2^)/3'
_refine_ls_weighting_scheme calc
_refine_ls_wR_factor_gt 0.0666
_refine_ls_wR_factor_ref 0.0698
_reflns_number_gt 4779
_reflns_number_total 5385
_reflns_threshold_expression >2sigma(I)
_cod_data_source_file c3ce40153g.txt
_cod_data_source_block 1b
_cod_original_sg_symbol_H-M P-1
_cod_database_code 7209862

loop_
_symmetry_equiv_pos_as_xyz
'x, y, z'
'-x, -y, -z'

loop_
_atom_site_label
_atom_site_type_symbol
_atom_site_fract_x
_atom_site_fract_y
_atom_site_fract_z
_atom_site_U_iso_or_equiv
_atom_site_adp_type
_atom_site_occupancy
_atom_site_symmetry_multiplicity
_atom_site_calc_flag
C1 C 0.1031(4) 0.4347(4) 0.1449(3) 0.0243(9) Uani 1 1 d
C2 C -0.0119(4) 0.3637(4) 0.0493(3) 0.0268(9) Uani 1 1 d
C3 C 0.0024(5) 0.3230(4) -0.0602(4) 0.0330(10) Uani 1 1 d
H3 H -0.074(4) 0.284(4) -0.116(4) 0.019(11) Uiso 1 1 d
C4 C 0.1264(5) 0.3468(5) -0.0779(4) 0.0394(12) Uani 1 1 d
H4 H 0.132(5) 0.315(4) -0.150(4) 0.040(13) Uiso 1 1 d
C5 C 0.2414(5) 0.4148(5) 0.0145(4) 0.0358(11) Uani 1 1 d
H5 H 0.332(5) 0.431(5) 0.009(4) 0.051(15) Uiso 1 1 d
C6 C 0.2309(4) 0.4583(4) 0.1227(4) 0.0298(10) Uani 1 1 d
C7 C 0.3694(6) 0.6520(5) 0.2560(5) 0.0414(12) Uani 1 1 d
H7A H 0.290(5) 0.672(4) 0.264(4) 0.034(13) Uiso 1 1 d
H7B H 0.398(5) 0.697(5) 0.200(4) 0.047(14) Uiso 1 1 d
H7C H 0.444(5) 0.682(5) 0.317(4) 0.040(14) Uiso 1 1 d
C8 C -0.1480(4) 0.3404(4) 0.0601(3) 0.0243(9) Uani 1 1 d
H8 H -0.224(4) 0.316(4) -0.016(4) 0.037(13) Uiso 1 1 d
C9 C -0.3234(4) 0.3427(4) 0.1440(3) 0.0247(9) Uani 1 1 d
H9A H -0.380(4) 0.336(4) 0.063(3) 0.017(10) Uiso 1 1 d
H9B H -0.364(4) 0.270(4) 0.167(3) 0.015(10) Uiso 1 1 d
C10 C -0.3294(4) 0.4624(4) 0.2256(3) 0.0245(9) Uani 1 1 d
H10A H -0.287(4) 0.537(4) 0.211(3) 0.019(10) Uiso 1 1 d
H10B H -0.425(4) 0.463(4) 0.221(4) 0.030(12) Uiso 1 1 d
C11 C -0.3500(4) 0.4033(4) 0.3934(4) 0.0259(9) Uani 1 1 d
H11A H -0.344(4) 0.329(4) 0.386(4) 0.026(12) Uiso 1 1 d
H11B H -0.448(4) 0.399(4) 0.353(4) 0.027(11) Uiso 1 1 d
C12 C -0.3100(4) 0.4814(4) 0.5182(4) 0.0243(9) Uani 1 1 d
H12A H -0.392(4) 0.493(4) 0.538(4) 0.037(13) Uiso 1 1 d
H12B H -0.274(4) 0.441(4) 0.563(3) 0.019(11) Uiso 1 1 d
C13 C -0.2390(4) 0.6111(4) 0.4141(3) 0.0216(8) Uani 1 1 d
H13 H -0.325(4) 0.635(3) 0.385(3) 0.015(10) Uiso 1 1 d
C14 C -0.1268(4) 0.7068(4) 0.4033(3) 0.0213(8) Uani 1 1 d
C15 C -0.1532(4) 0.8077(4) 0.3681(3) 0.0266(9) Uani 1 1 d
H15 H -0.246(4) 0.811(4) 0.345(3) 0.017(10) Uiso 1 1 d
C16 C -0.0509(5) 0.8991(4) 0.3619(4) 0.0329(11) Uani 1 1 d
H16 H -0.066(4) 0.963(4) 0.338(3) 0.022(11) Uiso 1 1 d
C17 C 0.0825(5) 0.8931(4) 0.3918(4) 0.0297(10) Uani 1 1 d
H17 H 0.156(4) 0.958(4) 0.389(4) 0.032(12) Uiso 1 1 d
C18 C 0.1104(4) 0.7939(4) 0.4276(3) 0.0236(9) Uani 1 1 d
C19 C 0.0074(4) 0.6982(4) 0.4339(3) 0.0205(8) Uani 1 1 d
C20 C 0.3493(5) 0.8920(5) 0.4897(5) 0.0426(13) Uani 1 1 d
H20A H 0.333(5) 0.951(5) 0.544(5) 0.051(17) Uiso 1 1 d
H20B H 0.350(5) 0.918(5) 0.421(4) 0.051(15) Uiso 1 1 d
H20C H 0.427(5) 0.872(5) 0.527(4) 0.046(15) Uiso 1 1 d
C21 C -0.2610(4) 0.7163(4) 0.5949(3) 0.0244(9) Uani 1 1 d
H21A H -0.220(4) 0.792(4) 0.580(3) 0.016(10) Uiso 1 1 d
H21B H -0.358(4) 0.697(4) 0.568(3) 0.028(11) Uiso 1 1 d
C22 C -0.2064(4) 0.7471(4) 0.7210(4) 0.0259(9) Uani 1 1 d
H22A H -0.236(4) 0.818(4) 0.754(4) 0.031(12) Uiso 1 1 d
H22B H -0.232(4) 0.676(4) 0.744(3) 0.021(11) Uiso 1 1 d
C23 C 0.0076(4) 0.8929(4) 0.8204(3) 0.0244(9) Uani 1 1 d
H23 H -0.041(3) 0.939(3) 0.855(3) 0.008(9) Uiso 1 1 d
C24 C 0.1530(4) 0.9514(4) 0.8530(3) 0.0271(9) Uani 1 1 d
C25 C 0.2073(5) 1.0671(4) 0.9438(4) 0.0342(11) Uani 1 1 d
H25 H 0.148(3) 1.100(3) 0.984(3) 0.009(9) Uiso 1 1 d
C26 C 0.3414(5) 1.1301(5) 0.9751(4) 0.0421(12) Uani 1 1 d
H26 H 0.377(4) 1.202(4) 1.033(4) 0.023(11) Uiso 1 1 d
C27 C 0.4254(5) 1.0821(4) 0.9148(4) 0.0365(11) Uani 1 1 d
H27 H 0.521(4) 1.121(4) 0.935(4) 0.030(12) Uiso 1 1 d
C28 C 0.3740(4) 0.9724(4) 0.8234(4) 0.0284(9) Uani 1 1 d
C29 C 0.2345(4) 0.9003(4) 0.7892(3) 0.0238(9) Uani 1 1 d
C30 C 0.5840(5) 0.9927(5) 0.7818(5) 0.0420(12) Uani 1 1 d
H30A H 0.583(5) 1.066(5) 0.769(4) 0.050(16) Uiso 1 1 d
H30B H 0.615(5) 0.942(5) 0.728(4) 0.048(15) Uiso 1 1 d
H30C H 0.644(5) 1.010(4) 0.863(4) 0.041(13) Uiso 1 1 d
N1 N -0.1805(3) 0.3547(3) 0.1519(3) 0.0233(7) Uani 1 1 d
N2 N -0.2596(3) 0.4782(3) 0.3448(3) 0.0199(7) Uani 1 1 d
N3 N -0.2201(3) 0.6081(3) 0.5314(3) 0.0207(7) Uani 1 1 d
N4 N -0.0581(3) 0.7820(3) 0.7505(3) 0.0226(7) Uani 1 1 d
O1 O 0.0955(3) 0.4753(3) 0.2487(2) 0.0238(6) Uani 1 1 d
O2 O 0.3485(3) 0.5193(3) 0.2122(3) 0.0347(7) Uani 1 1 d
O3 O 0.0353(2) 0.6028(2) 0.4692(2) 0.0178(5) Uani 1 1 d
O4 O 0.2396(3) 0.7817(3) 0.4607(3) 0.0302(7) Uani 1 1 d
O5 O 0.1882(3) 0.7964(3) 0.7022(2) 0.0239(6) Uani 1 1 d
O6 O 0.4499(3) 0.9197(3) 0.7596(3) 0.0358(7) Uani 1 1 d
Tb1 Tb -0.032129(18) 0.391685(17) 0.345863(15) 0.01835(7) Uani 1 1 d

loop_
_atom_site_aniso_label
_atom_site_aniso_U_11
_atom_site_aniso_U_22
_atom_site_aniso_U_33
_atom_site_aniso_U_23
_atom_site_aniso_U_13
_atom_site_aniso_U_12
C1 0.031(2) 0.029(2) 0.021(2) 0.0126(18) 0.0137(18) 0.0144(19)
C2 0.036(2) 0.027(2) 0.022(2) 0.0114(18) 0.0121(19) 0.0116(19)
C3 0.047(3) 0.032(3) 0.021(2) 0.009(2) 0.012(2) 0.011(2)
C4 0.060(3) 0.038(3) 0.028(3) 0.010(2) 0.025(3) 0.019(3)
C5 0.047(3) 0.037(3) 0.044(3) 0.022(2) 0.033(3) 0.022(2)
C6 0.032(2) 0.035(2) 0.033(2) 0.018(2) 0.017(2) 0.015(2)
C7 0.032(3) 0.042(3) 0.045(3) 0.013(3) 0.004(3) 0.008(2)
C8 0.033(2) 0.018(2) 0.019(2) 0.0040(17) 0.0043(18) 0.0084(18)
C9 0.020(2) 0.030(2) 0.018(2) 0.0048(18) -0.0001(17) 0.0041(18)
C10 0.021(2) 0.034(2) 0.020(2) 0.0092(19) 0.0057(17) 0.0099(19)
C11 0.023(2) 0.024(2) 0.028(2) 0.0075(19) 0.0116(19) 0.0008(18)
C12 0.017(2) 0.031(2) 0.026(2) 0.0114(19) 0.0077(18) 0.0068(18)
C13 0.021(2) 0.027(2) 0.019(2) 0.0064(17) 0.0067(16) 0.0117(17)
C14 0.025(2) 0.020(2) 0.0157(19) 0.0028(16) 0.0039(16) 0.0069(17)
C15 0.029(2) 0.030(2) 0.021(2) 0.0070(18) 0.0058(18) 0.0119(19)
C16 0.052(3) 0.025(2) 0.028(2) 0.014(2) 0.012(2) 0.017(2)
C17 0.042(3) 0.023(2) 0.028(2) 0.0118(19) 0.017(2) 0.006(2)
C18 0.028(2) 0.025(2) 0.0181(19) 0.0058(17) 0.0100(17) 0.0055(18)
C19 0.028(2) 0.020(2) 0.0141(18) 0.0043(16) 0.0080(16) 0.0081(17)
C20 0.031(3) 0.037(3) 0.051(3) 0.015(3) 0.009(3) -0.006(2)
C21 0.023(2) 0.029(2) 0.023(2) 0.0063(19) 0.0079(18) 0.0124(19)
C22 0.029(2) 0.028(2) 0.023(2) 0.0071(19) 0.0096(18) 0.015(2)
C23 0.034(2) 0.025(2) 0.019(2) 0.0069(18) 0.0125(18) 0.0123(19)
C24 0.036(2) 0.023(2) 0.022(2) 0.0090(18) 0.0054(18) 0.0089(19)
C25 0.041(3) 0.029(2) 0.029(2) 0.002(2) 0.011(2) 0.011(2)
C26 0.045(3) 0.028(3) 0.035(3) -0.007(2) 0.000(2) 0.007(2)
C27 0.029(3) 0.026(2) 0.044(3) 0.006(2) 0.005(2) 0.000(2)
C28 0.028(2) 0.023(2) 0.032(2) 0.0096(19) 0.0062(19) 0.0046(18)
C29 0.032(2) 0.018(2) 0.022(2) 0.0073(17) 0.0078(18) 0.0071(17)
C30 0.031(3) 0.036(3) 0.054(4) 0.013(3) 0.010(3) 0.004(2)
N1 0.0254(18) 0.0200(17) 0.0209(17) 0.0040(14) 0.0035(14) 0.0062(14)
N2 0.0192(16) 0.0224(17) 0.0156(16) 0.0038(14) 0.0044(13) 0.0048(14)
N3 0.0207(17) 0.0212(17) 0.0211(17) 0.0064(14) 0.0090(14) 0.0054(14)
N4 0.0261(18) 0.0252(19) 0.0173(16) 0.0057(15) 0.0079(14) 0.0091(15)
O1 0.0252(15) 0.0302(16) 0.0190(14) 0.0099(12) 0.0094(12) 0.0085(12)
O2 0.0258(16) 0.0449(19) 0.0409(19) 0.0200(16) 0.0137(14) 0.0137(14)
O3 0.0195(13) 0.0191(14) 0.0170(13) 0.0073(11) 0.0069(11) 0.0066(11)
O4 0.0219(15) 0.0280(16) 0.0404(18) 0.0127(14) 0.0109(13) 0.0022(13)
O5 0.0262(15) 0.0231(15) 0.0202(14) 0.0036(12) 0.0079(12) 0.0055(12)
O6 0.0284(16) 0.0301(17) 0.0427(19) 0.0037(15) 0.0140(14) 0.0020(14)
Tb1 0.01908(11) 0.02033(11) 0.01552(10) 0.00475(8) 0.00620(7) 0.00561(7)

loop_
_atom_type_symbol
_atom_type_description
_atom_type_scat_dispersion_real
_atom_type_scat_dispersion_imag
_atom_type_scat_source
C C 0.0033 0.0016 'International Tables Vol C Tables 4.2.6.8 and 6.1.1.4'
H H 0.0000 0.0000 'International Tables Vol C Tables 4.2.6.8 and 6.1.1.4'
N N 0.0061 0.0033 'International Tables Vol C Tables 4.2.6.8 and 6.1.1.4'
O O 0.0106 0.0060 'International Tables Vol C Tables 4.2.6.8 and 6.1.1.4'
Tb Tb -0.1723 4.1537 'International Tables Vol C Tables 4.2.6.8 and 6.1.1.4'

loop_
_geom_angle_atom_site_label_1
_geom_angle_atom_site_label_2
_geom_angle_atom_site_label_3
_geom_angle
_geom_angle_site_symmetry_1
_geom_angle_site_symmetry_3
O1 C1 C2 123.3(4) . .
O1 C1 C6 120.5(4) . .
C2 C1 C6 116.1(4) . .
C3 C2 C1 120.8(4) . .
C3 C2 C8 117.8(4) . .
C1 C2 C8 121.2(4) . .
C4 C3 C2 121.3(5) . .
C4 C3 H3 123(3) . .
C2 C3 H3 116(3) . .
C3 C4 C5 119.2(4) . .
C3 C4 H4 119(3) . .
C5 C4 H4 122(3) . .
C6 C5 C4 121.1(4) . .
C6 C5 H5 115(3) . .
C4 C5 H5 124(3) . .
C5 C6 O2 118.9(4) . .
C5 C6 C1 121.5(4) . .
O2 C6 C1 119.5(4) . .
O2 C7 H7A 112(3) . .
O2 C7 H7B 111(3) . .
H7A C7 H7B 105(4) . .
O2 C7 H7C 106(3) . .
H7A C7 H7C 119(4) . .
H7B C7 H7C 104(4) . .
N1 C8 C2 126.6(4) . .
N1 C8 H8 119(2) . .
C2 C8 H8 114(2) . .
N1 C9 C10 107.1(3) . .
N1 C9 H9A 112(2) . .
C10 C9 H9A 107(2) . .
N1 C9 H9B 111(2) . .
C10 C9 H9B 108(2) . .
H9A C9 H9B 111(3) . .
N2 C10 C9 112.0(3) . .
N2 C10 H10A 107(2) . .
C9 C10 H10A 112(2) . .
N2 C10 H10B 107(2) . .
C9 C10 H10B 111(2) . .
H10A C10 H10B 107(3) . .
N2 C11 C12 104.9(3) . .
N2 C11 H11A 115(3) . .
C12 C11 H11A 110(3) . .
N2 C11 H11B 107(2) . .
C12 C11 H11B 111(2) . .
H11A C11 H11B 109(4) . .
N3 C12 C11 106.4(3) . .
N3 C12 H12A 109(3) . .
C11 C12 H12A 109(3) . .
N3 C12 H12B 115(3) . .
C11 C12 H12B 112(3) . .
H12A C12 H12B 106(4) . .
N2 C13 N3 104.6(3) . .
N2 C13 C14 115.1(3) . .
N3 C13 C14 113.3(3) . .
N2 C13 H13 107(2) . .
N3 C13 H13 112(2) . .
C14 C13 H13 105(2) . .
C15 C14 C19 120.1(4) . .
C15 C14 C13 120.3(4) . .
C19 C14 C13 119.6(3) . .
C16 C15 C14 121.1(4) . .
C16 C15 H15 120(2) . .
C14 C15 H15 119(2) . .
C15 C16 C17 120.0(4) . .
C15 C16 H16 122(3) . .
C17 C16 H16 118(3) . .
C18 C17 C16 119.5(4) . .
C18 C17 H17 120(3) . .
C16 C17 H17 121(3) . .
O4 C18 C17 123.4(4) . .
O4 C18 C19 114.8(3) . .
C17 C18 C19 121.8(4) . .
O3 C19 C18 121.4(3) . .
O3 C19 C14 121.1(3) . .
C18 C19 C14 117.5(4) . .
O4 C20 H20A 105(3) . .
O4 C20 H20B 110(3) . .
H20A C20 H20B 112(4) . .
O4 C20 H20C 105(3) . .
H20A C20 H20C 106(5) . .
H20B C20 H20C 119(4) . .
N3 C21 C22 111.7(3) . .
N3 C21 H21A 108(2) . .
C22 C21 H21A 105(2) . .
N3 C21 H21B 108(2) . .
C22 C21 H21B 114(2) . .
H21A C21 H21B 110(3) . .
N4 C22 C21 107.7(3) . .
N4 C22 H22A 111(3) . .
C21 C22 H22A 105(3) . .
N4 C22 H22B 106(2) . .
C21 C22 H22B 112(3) . .
H22A C22 H22B 115(4) . .
N4 C23 C24 126.8(4) . .
N4 C23 H23 117(2) . .
C24 C23 H23 116(2) . .
C25 C24 C29 121.2(4) . .
C25 C24 C23 117.4(4) . .
C29 C24 C23 121.1(4) . .
C26 C25 C24 120.5(4) . .
C26 C25 H25 121(2) . .
C24 C25 H25 119(2) . .
C25 C26 C27 119.9(4) . .
C25 C26 H26 121(3) . .
C27 C26 H26 119(3) . .
C28 C27 C26 120.8(4) . .
C28 C27 H27 116(3) . .
C26 C27 H27 123(3) . .
C27 C28 O6 124.2(4) . .
C27 C28 C29 121.5(4) . .
O6 C28 C29 114.3(3) . .
O5 C29 C24 123.6(4) . .
O5 C29 C28 120.3(4) . .
C24 C29 C28 116.0(4) . .
O6 C30 H30A 110(3) . .
O6 C30 H30B 103(3) . .
H30A C30 H30B 110(5) . .
O6 C30 H30C 114(3) . .
H30A C30 H30C 110(4) . .
H30B C30 H30C 111(4) . .
C8 N1 C9 117.1(3) . .
C8 N1 Tb1 128.3(3) . .
C9 N1 Tb1 114.6(2) . .
C13 N2 C10 107.8(3) . .
C13 N2 C11 103.1(3) . .
C10 N2 C11 111.2(3) . .
C13 N2 Tb1 117.7(2) . .
C10 N2 Tb1 107.7(2) . .
C11 N2 Tb1 109.4(2) . .
C21 N3 C13 107.5(3) . .
C21 N3 C12 113.0(3) . .
C13 N3 C12 104.7(3) . .
C21 N3 Tb1 109.7(2) . 2_566
C13 N3 Tb1 118.6(2) . 2_566
C12 N3 Tb1 103.4(2) . 2_566
C23 N4 C22 117.6(3) . .
C23 N4 Tb1 128.8(3) . 2_566
C22 N4 Tb1 113.6(2) . 2_566
C1 O1 Tb1 133.5(3) . .
C6 O2 C7 113.2(4) . .
C19 O3 Tb1 122.0(2) . .
C19 O3 Tb1 118.5(2) . 2_566
Tb1 O3 Tb1 110.74(10) . 2_566
C18 O4 C20 117.0(4) . .
C29 O5 Tb1 135.7(2) . 2_566
C28 O6 C30 116.7(4) . .
O5 Tb1 O1 131.86(9) 2_566 .
O5 Tb1 O3 142.13(9) 2_566 .
O1 Tb1 O3 83.63(9) . .
O5 Tb1 O3 82.44(9) 2_566 2_566
O1 Tb1 O3 142.68(9) . 2_566
O3 Tb1 O3 69.26(10) . 2_566
O5 Tb1 N1 73.93(10) 2_566 .
O1 Tb1 N1 71.22(10) . .
O3 Tb1 N1 115.18(9) . .
O3 Tb1 N1 143.35(10) 2_566 .
O5 Tb1 N4 71.27(10) 2_566 2_566
O1 Tb1 N4 73.79(10) . 2_566
O3 Tb1 N4 142.75(10) . 2_566
O3 Tb1 N4 113.28(9) 2_566 2_566
N1 Tb1 N4 85.38(10) . 2_566
O5 Tb1 N3 112.03(10) 2_566 2_566
O1 Tb1 N3 81.15(9) . 2_566
O3 Tb1 N3 82.27(9) . 2_566
O3 Tb1 N3 70.48(9) 2_566 2_566
N1 Tb1 N3 144.58(10) . 2_566
N4 Tb1 N3 65.50(10) 2_566 2_566
O5 Tb1 N2 81.24(9) 2_566 .
O1 Tb1 N2 112.55(9) . .
O3 Tb1 N2 71.10(9) . .
O3 Tb1 N2 83.07(9) 2_566 .
N1 Tb1 N2 66.16(10) . .
N4 Tb1 N2 145.05(10) 2_566 .
N3 Tb1 N2 147.79(9) 2_566 .
O5 Tb1 Tb1 113.48(7) 2_566 2_566
O1 Tb1 Tb1 114.65(7) . 2_566
O3 Tb1 Tb1 34.72(6) . 2_566
O3 Tb1 Tb1 34.54(6) 2_566 2_566
N1 Tb1 Tb1 138.29(7) . 2_566
N4 Tb1 Tb1 136.32(7) 2_566 2_566
N3 Tb1 Tb1 73.44(6) 2_566 2_566
N2 Tb1 Tb1 74.34(6) . 2_566

loop_
_geom_bond_atom_site_label_1
_geom_bond_atom_site_label_2
_geom_bond_distance
_geom_bond_site_symmetry_2
C1 O1 1.313(4) .
C1 C2 1.424(6) .
C1 C6 1.425(6) .
C2 C3 1.408(6) .
C2 C8 1.448(6) .
C3 C4 1.361(7) .
C3 H3 0.88(4) .
C4 C5 1.397(7) .
C4 H4 0.91(5) .
C5 C6 1.379(6) .
C5 H5 0.95(5) .
C6 O2 1.385(5) .
C7 O2 1.412(6) .
C7 H7A 0.94(4) .
C7 H7B 1.05(5) .
C7 H7C 0.91(5) .
C8 N1 1.276(5) .
C8 H8 1.04(5) .
C9 N1 1.461(5) .
C9 C10 1.501(6) .
C9 H9A 1.04(4) .
C9 H9B 1.00(4) .
C10 N2 1.485(5) .
C10 H10A 0.96(4) .
C10 H10B 1.00(4) .
C11 N2 1.495(5) .
C11 C12 1.519(6) .
C11 H11A 0.84(4) .
C11 H11B 1.03(4) .
C12 N3 1.497(5) .
C12 H12A 0.98(4) .
C12 H12B 0.89(4) .
C13 N2 1.476(5) .
C13 N3 1.483(5) .
C13 C14 1.493(5) .
C13 H13 1.02(4) .
C14 C15 1.396(6) .
C14 C19 1.411(5) .
C15 C16 1.368(6) .
C15 H15 0.97(4) .
C16 C17 1.393(6) .
C16 H16 0.89(4) .
C17 C18 1.386(6) .
C17 H17 0.97(4) .
C18 O4 1.380(5) .
C18 C19 1.404(5) .
C19 O3 1.342(4) .
C20 O4 1.418(5) .
C20 H20A 0.90(5) .
C20 H20B 1.01(5) .
C20 H20C 0.96(5) .
C21 N3 1.482(5) .
C21 C22 1.506(6) .
C21 H21A 0.97(4) .
C21 H21B 0.96(4) .
C22 N4 1.464(5) .
C22 H22A 0.95(4) .
C22 H22B 0.94(4) .
C23 N4 1.278(5) .
C23 C24 1.453(6) .
C23 H23 0.91(3) .
C24 C25 1.409(6) .
C24 C29 1.417(5) .
C25 C26 1.359(7) .
C25 H25 0.97(3) .
C26 C27 1.398(7) .
C26 H26 0.89(4) .
C27 C28 1.370(6) .
C27 H27 0.96(4) .
C28 O6 1.376(5) .
C28 C29 1.431(6) .
C29 O5 1.301(5) .
C30 O6 1.407(6) .
C30 H30A 0.89(6) .
C30 H30B 0.94(5) .
C30 H30C 1.03(5) .
N1 Tb1 2.497(3) .
N2 Tb1 2.769(3) .
N3 Tb1 2.769(3) 2_566
N4 Tb1 2.512(3) 2_566
O1 Tb1 2.263(3) .
O3 Tb1 2.351(2) .
O3 Tb1 2.362(2) 2_566
O5 Tb1 2.249(3) 2_566
Tb1 O5 2.249(3) 2_566
Tb1 O3 2.362(2) 2_566
Tb1 N4 2.512(3) 2_566
Tb1 N3 2.769(3) 2_566
Tb1 Tb1 3.8782(4) 2_566
